data_7153952
loop_
_publ_author_name
'Wu, Hao Chen'
'Ge, Hui Ming'
'Zang, Le Yun'
'Bei, Yun Cheng'
'Niu, Zhi Yuan'
'Wei, Wei'
'Feng, Xiu Jing'
'Ding, Sen'
'Ng, Seik Weng'
'Shen, Ping Ping'
'Tan, Ren Xiang'

_publ_section_title
;
 Diaporine, a novel endophyte-derived regulator of macrophage
 differentiation.
;
_journal_issue 34
_journal_name_full 'Organic &amp; biomolecular chemistry'
_journal_page_first 6545
_journal_page_last 6548
_journal_paper_doi 10.1039/c4ob01123f
_journal_volume 12
_journal_year 2014
_chemical_formula_moiety 'C30 H22 O14, 2C H4 O'
_chemical_formula_sum 'C32 H30 O16'
_chemical_formula_weight 670.56
_chemical_name_systematic
; 
 ? 
;
_space_group_IT_number 4
_symmetry_cell_setting monoclinic
_symmetry_space_group_name_Hall 'P 2yb'
_symmetry_space_group_name_H-M 'P 1 21 1'
_atom_sites_solution_hydrogens geom
_atom_sites_solution_primary direct
_atom_sites_solution_secondary difmap
_audit_creation_method SHELXL-97
_cell_angle_alpha 90.00
_cell_angle_beta 90.9022(6)
_cell_angle_gamma 90.00
_cell_formula_units_Z 4
_cell_length_a 11.11080(7)
_cell_length_b 14.8838(1)
_cell_length_c 17.8512(1)
_cell_measurement_temperature 100(2)
_cell_volume 2951.70(3)
_computing_cell_refinement 'CrysAlis PRO'
_computing_data_collection 'CrysAlis PRO  (Agilent, 2010)'
_computing_data_reduction 'CrysAlis PRO'
_computing_molecular_graphics 'X-Seed (Barbour, 2001)'
_computing_publication_material 'publCIF (Westrip, 2010)'
_computing_structure_refinement 'SHELXL-97 (Sheldrick, 2008)'
_computing_structure_solution 'SHELXS-97 (Sheldrick, 2008)'
_diffrn_ambient_temperature 100(2)
_diffrn_detector_area_resol_mean 10.4041
_diffrn_measured_fraction_theta_full 0.985
_diffrn_measured_fraction_theta_max 0.985
_diffrn_measurement_device_type 'Agilent Technologies SuperNova Dual diffractometer with Atlas detector'
_diffrn_measurement_method '\w scan'
_diffrn_radiation_monochromator Mirror
_diffrn_radiation_source 'SuperNova (Cu) X-ray Source'
_diffrn_radiation_type CuK\a
_diffrn_radiation_wavelength 1.54184
_diffrn_reflns_av_R_equivalents 0.0152
_diffrn_reflns_av_sigmaI/netI 0.0179
_diffrn_reflns_limit_h_max 13
_diffrn_reflns_limit_h_min -13
_diffrn_reflns_limit_k_max 18
_diffrn_reflns_limit_k_min -16
_diffrn_reflns_limit_l_max 21
_diffrn_reflns_limit_l_min -22
_diffrn_reflns_number 24918
_diffrn_reflns_theta_full 74.38
_diffrn_reflns_theta_max 74.38
_diffrn_reflns_theta_min 3.87
_diffrn_standards_decay_% 0
_diffrn_standards_interval_count 0
_diffrn_standards_interval_time 0
_diffrn_standards_number 0
_exptl_absorpt_coefficient_mu 1.052
_exptl_absorpt_correction_T_max 0.8172
_exptl_absorpt_correction_T_min 0.7432
_exptl_absorpt_correction_type multi-scan
_exptl_absorpt_process_details 'CrysAlis PRO (Agilent, 2010)'
_exptl_crystal_colour Yellow
_exptl_crystal_density_diffrn 1.509
_exptl_crystal_density_method 'not measured'
_exptl_crystal_description Polyhedron
_exptl_crystal_F_000 1400
_exptl_crystal_size_max 0.30
_exptl_crystal_size_mid 0.25
_exptl_crystal_size_min 0.20
_refine_diff_density_max 0.603
_refine_diff_density_min -0.277
_refine_diff_density_rms 0.044
_refine_ls_abs_structure_details 'Flack parameter from 5101 Friedel pairs'
_refine_ls_abs_structure_Flack 0.04(6)
_refine_ls_extinction_method none
_refine_ls_goodness_of_fit_ref 1.017
_refine_ls_hydrogen_treatment mixed
_refine_ls_matrix_type full
_refine_ls_number_parameters 913
_refine_ls_number_reflns 11271
_refine_ls_number_restraints 13
_refine_ls_restrained_S_all 1.017
_refine_ls_R_factor_all 0.0273
_refine_ls_R_factor_gt 0.0270
_refine_ls_shift/su_max 0.001
_refine_ls_shift/su_mean 0.001
_refine_ls_structure_factor_coef Fsqd
_refine_ls_weighting_details 'calc w=1/[\s^2^(Fo^2^)+(0.0510P)^2^+0.4430P] where P=(Fo^2^+2Fc^2^)/3'
_refine_ls_weighting_scheme calc
_refine_ls_wR_factor_gt 0.0730
_refine_ls_wR_factor_ref 0.0733
_reflns_number_gt 11150
_reflns_number_total 11271
_reflns_threshold_expression I>2\s(I)
_cod_data_source_file c4ob01123f2.cif
_cod_data_source_block a
_cod_depositor_comments
;
The following automatic conversions were performed:

'_symmetry_cell_setting' value 'Monoclinic' changed to 'monoclinic'
according to
/usr/data/users/saulius/crontab/automatic-downloads/rss-feeds/RSC/lib/dictionaries/cif_core.dic
dictionary named 'cif_core.dic' version 2.4.2 from
2011-04-26.

'_exptl_absorpt_correction_type' value 'Multi-scan'
changed to 'multi-scan' according to
/usr/data/users/saulius/crontab/automatic-downloads/rss-feeds/RSC/lib/dictionaries/cif_core.dic
dictionary named 'cif_core.dic' version 2.4.2 from 2011-04-26.

Automatic conversion script
Id: cif_fix_values 2281 2013-09-26 08:29:07Z andrius 

 Adding full bibliography for 7153952.cif.
;
_cod_original_sg_symbol_H-M 'P 21'
_cod_database_code 7153952

loop_
_symmetry_equiv_pos_as_xyz
'x, y, z'
'-x, y+1/2, -z'

loop_
_atom_site_label
_atom_site_type_symbol
_atom_site_fract_x
_atom_site_fract_y
_atom_site_fract_z
_atom_site_U_iso_or_equiv
_atom_site_adp_type
_atom_site_occupancy
_atom_site_symmetry_multiplicity
_atom_site_calc_flag
_atom_site_refinement_flags
O1 O 0.27385(9) -0.00054(7) 0.45070(5) 0.01432(19) Uani 1 1 d .
O2 O 0.27186(10) 0.27328(7) 0.46228(5) 0.0186(2) Uani 1 1 d .
O3 O 0.21073(10) 0.27961(7) 0.32288(5) 0.0167(2) Uani 1 1 d D
H3 H 0.2269(18) 0.2940(14) 0.3681(6) 0.025 Uiso 1 1 d D
O4 O 0.26590(9) 0.26883(7) 0.17518(5) 0.01512(19) Uani 1 1 d D
H4 H 0.2307(16) 0.3169(9) 0.1876(10) 0.023 Uiso 1 1 d D
O5 O 0.30721(8) 0.09768(7) 0.10560(5) 0.01479(19) Uani 1 1 d .
O6 O 0.16415(9) -0.00217(7) 0.04993(5) 0.0173(2) Uani 1 1 d .
O7 O 0.16176(11) -0.08371(7) 0.18851(6) 0.0234(2) Uani 1 1 d .
O8 O -0.02929(9) 0.26953(7) -0.30061(5) 0.0167(2) Uani 1 1 d .
O9 O 0.33665(9) 0.23923(8) -0.30179(6) 0.0212(2) Uani 1 1 d .
O10 O 0.33312(9) 0.19840(8) -0.16290(6) 0.0182(2) Uani 1 1 d D
H10 H 0.3571(18) 0.2041(14) -0.2074(6) 0.027 Uiso 1 1 d D
O11 O 0.30338(9) 0.25042(7) -0.01670(5) 0.0176(2) Uani 1 1 d D
H11 H 0.3494(15) 0.2448(15) -0.0536(8) 0.026 Uiso 1 1 d D
O12 O 0.07436(8) 0.26506(7) 0.05030(5) 0.01426(19) Uani 1 1 d .
O13 O -0.05307(9) 0.14727(7) 0.09345(5) 0.0160(2) Uani 1 1 d .
O14 O -0.16135(10) 0.16821(9) -0.04578(6) 0.0274(3) Uani 1 1 d .
O15 O 0.13622(9) 0.47183(7) 0.80056(5) 0.0180(2) Uani 1 1 d .
O16 O 0.50067(10) 0.43481(8) 0.79090(6) 0.0233(2) Uani 1 1 d .
O17 O 0.48958(9) 0.46836(8) 0.64882(6) 0.0198(2) Uani 1 1 d D
H17 H 0.5164(18) 0.4524(14) 0.6910(7) 0.030 Uiso 1 1 d D
O18 O 0.42311(9) 0.42171(7) 0.50280(6) 0.0166(2) Uani 1 1 d D
H18 H 0.3683(14) 0.3835(11) 0.4926(11) 0.025 Uiso 1 1 d D
O19 O 0.19301(8) 0.45539(7) 0.43947(5) 0.01389(19) Uani 1 1 d .
O20 O 0.09450(8) 0.59190(7) 0.40662(5) 0.01508(19) Uani 1 1 d .
O21 O -0.00149(9) 0.57640(9) 0.54790(6) 0.0275(3) Uani 1 1 d .
O22 O 0.42311(9) 0.72837(7) 0.05367(5) 0.0157(2) Uani 1 1 d .
O23 O 0.42188(11) 0.45490(7) 0.03224(6) 0.0224(2) Uani 1 1 d .
O24 O 0.37026(9) 0.44123(7) 0.17067(5) 0.0166(2) Uani 1 1 d D
H24 H 0.3816(18) 0.4338(14) 0.1240(6) 0.025 Uiso 1 1 d D
O25 O 0.41680(10) 0.44572(7) 0.32314(6) 0.0207(2) Uani 1 1 d D
H25 H 0.4016(19) 0.4023(11) 0.2944(10) 0.031 Uiso 1 1 d D
O26 O 0.45281(8) 0.60816(7) 0.39688(5) 0.01378(19) Uani 1 1 d .
O27 O 0.31031(9) 0.70640(7) 0.45166(5) 0.0156(2) Uani 1 1 d .
O28 O 0.32504(10) 0.79850(7) 0.31738(6) 0.0222(2) Uani 1 1 d .
O29 O 0.48757(10) 0.27681(8) 0.25129(6) 0.0246(2) Uani 1 1 d D
H29 H 0.4196(12) 0.2698(16) 0.2292(11) 0.037 Uiso 1 1 d D
O30 O 0.69204(11) 0.37633(9) 0.21918(8) 0.0350(3) Uani 1 1 d D
H30 H 0.6295(16) 0.3560(18) 0.2396(14) 0.052 Uiso 1 1 d D
O31 O 0.90517(12) 0.34350(10) 0.29088(8) 0.0364(3) Uani 1 1 d D
H31 H 0.8368(14) 0.3540(19) 0.2702(14) 0.055 Uiso 1 1 d D
O32 O 1.10223(11) 0.40484(8) 0.21056(6) 0.0253(2) Uani 1 1 d D
H32 H 1.0410(14) 0.3961(16) 0.2347(11) 0.038 Uiso 1 1 d D
C1 C 0.32305(13) -0.02078(10) 0.57897(8) 0.0174(3) Uani 1 1 d .
H1A H 0.3261 0.0125 0.6263 0.026 Uiso 1 1 calc R
H1B H 0.4002 -0.0512 0.5714 0.026 Uiso 1 1 calc R
H1C H 0.2584 -0.0655 0.5806 0.026 Uiso 1 1 calc R
C2 C 0.29955(12) 0.04281(10) 0.51602(7) 0.0143(3) Uani 1 1 d .
C3 C 0.30308(12) 0.13284(10) 0.52161(8) 0.0153(3) Uani 1 1 d .
H3A H 0.3251 0.1597 0.5681 0.018 Uiso 1 1 calc R
C4 C 0.27421(12) 0.18890(10) 0.45864(8) 0.0147(3) Uani 1 1 d .
C5 C 0.24885(11) 0.14216(10) 0.38874(7) 0.0132(3) Uani 1 1 d .
C6 C 0.22191(12) 0.18929(10) 0.32159(7) 0.0136(3) Uani 1 1 d .
C7 C 0.20698(11) 0.14341(10) 0.25379(7) 0.0132(3) Uani 1 1 d .
C8 C 0.18168(12) 0.19709(9) 0.18287(7) 0.0128(3) Uani 1 1 d .
H8 H 0.0986 0.2227 0.1851 0.015 Uiso 1 1 calc R
C9 C 0.19246(12) 0.14189(10) 0.11193(7) 0.0131(3) Uani 1 1 d .
C10 C 0.20121(12) 0.04291(10) 0.11301(7) 0.0142(3) Uani 1 1 d .
C11 C 0.24489(16) -0.07318(12) 0.02776(9) 0.0269(3) Uani 1 1 d .
H11A H 0.2199 -0.0962 -0.0215 0.040 Uiso 1 1 calc R
H11B H 0.2425 -0.1219 0.0646 0.040 Uiso 1 1 calc R
H11C H 0.3270 -0.0496 0.0251 0.040 Uiso 1 1 calc R
C12 C 0.19058(12) -0.00571(10) 0.18662(8) 0.0152(3) Uani 1 1 d .
C13 C 0.21183(12) 0.04888(10) 0.25569(7) 0.0132(3) Uani 1 1 d .
C14 C 0.23244(12) 0.00063(10) 0.32147(7) 0.0141(3) Uani 1 1 d .
H14 H 0.2330 -0.0632 0.3214 0.017 Uiso 1 1 calc R
C15 C 0.25209(11) 0.04856(10) 0.38688(7) 0.0130(3) Uani 1 1 d .
C16 C -0.04335(14) 0.31887(11) -0.42592(8) 0.0207(3) Uani 1 1 d .
H16A H 0.0050 0.3268 -0.4709 0.031 Uiso 1 1 calc R
H16B H -0.0810 0.3761 -0.4127 0.031 Uiso 1 1 calc R
H16C H -0.1060 0.2738 -0.4357 0.031 Uiso 1 1 calc R
C17 C 0.03531(13) 0.28824(10) -0.36290(8) 0.0167(3) Uani 1 1 d .
C18 C 0.15620(13) 0.27981(10) -0.36547(8) 0.0168(3) Uani 1 1 d .
H18A H 0.1962 0.2939 -0.4106 0.020 Uiso 1 1 calc R
C19 C 0.22542(13) 0.25030(10) -0.30202(8) 0.0156(3) Uani 1 1 d .
C20 C 0.15533(13) 0.23363(10) -0.23425(8) 0.0147(3) Uani 1 1 d .
C21 C 0.21215(13) 0.20965(10) -0.16620(8) 0.0150(3) Uani 1 1 d .
C22 C 0.14643(12) 0.19809(10) -0.10109(8) 0.0136(3) Uani 1 1 d .
C23 C 0.21686(12) 0.18110(10) -0.02899(7) 0.0136(3) Uani 1 1 d .
H23 H 0.2591 0.1219 -0.0324 0.016 Uiso 1 1 calc R
C24 C 0.14060(12) 0.18239(9) 0.04031(7) 0.0128(3) Uani 1 1 d .
C25 C 0.00780(12) 0.18407(10) 0.03499(7) 0.0140(3) Uani 1 1 d .
C26 C -0.14772(14) 0.20368(12) 0.12219(9) 0.0246(3) Uani 1 1 d .
H26A H -0.1887 0.1722 0.1627 0.037 Uiso 1 1 calc R
H26B H -0.2058 0.2173 0.0819 0.037 Uiso 1 1 calc R
H26C H -0.1129 0.2598 0.1414 0.037 Uiso 1 1 calc R
C27 C -0.05488(13) 0.18481(10) -0.04051(8) 0.0159(3) Uani 1 1 d .
C28 C 0.02058(12) 0.20477(9) -0.10685(7) 0.0140(3) Uani 1 1 d .
C29 C -0.03891(13) 0.22715(10) -0.17365(8) 0.0156(3) Uani 1 1 d .
H29A H -0.1242 0.2310 -0.1762 0.019 Uiso 1 1 calc R
C30 C 0.03010(13) 0.24366(10) -0.23622(7) 0.0149(3) Uani 1 1 d .
C31 C 0.12475(15) 0.43496(11) 0.92897(8) 0.0229(3) Uani 1 1 d .
H31A H 0.1048 0.4946 0.9484 0.034 Uiso 1 1 calc R
H31B H 0.1686 0.4008 0.9676 0.034 Uiso 1 1 calc R
H31C H 0.0505 0.4031 0.9151 0.034 Uiso 1 1 calc R
C32 C 0.20141(14) 0.44461(10) 0.86173(8) 0.0180(3) Uani 1 1 d .
C33 C 0.32160(14) 0.43039(10) 0.86060(8) 0.0183(3) Uani 1 1 d .
H33 H 0.3621 0.4113 0.9051 0.022 Uiso 1 1 calc R
C34 C 0.38941(13) 0.44349(10) 0.79345(8) 0.0173(3) Uani 1 1 d .
C35 C 0.31714(13) 0.46816(10) 0.72722(8) 0.0159(3) Uani 1 1 d .
C36 C 0.37036(13) 0.47808(10) 0.65634(8) 0.0158(3) Uani 1 1 d .
C37 C 0.30021(12) 0.49934(10) 0.59310(7) 0.0140(3) Uani 1 1 d .
C38 C 0.36333(12) 0.50375(10) 0.51870(7) 0.0132(3) Uani 1 1 d .
H38 H 0.4257 0.5521 0.5223 0.016 Uiso 1 1 calc R
C39 C 0.28093(12) 0.52571(9) 0.45319(7) 0.0125(3) Uani 1 1 d .
C40 C 0.15121(12) 0.54299(9) 0.46173(7) 0.0136(3) Uani 1 1 d .
C41 C -0.01237(13) 0.54927(11) 0.37663(8) 0.0208(3) Uani 1 1 d .
H41A H -0.0386 0.5805 0.3309 0.031 Uiso 1 1 calc R
H41B H -0.0764 0.5520 0.4137 0.031 Uiso 1 1 calc R
H41C H 0.0053 0.4864 0.3649 0.031 Uiso 1 1 calc R
C42 C 0.09872(12) 0.54672(10) 0.53904(8) 0.0158(3) Uani 1 1 d .
C43 C 0.17697(12) 0.51605(10) 0.60279(8) 0.0148(3) Uani 1 1 d .
C44 C 0.12237(13) 0.50831(10) 0.67244(8) 0.0157(3) Uani 1 1 d .
H44 H 0.0390 0.5203 0.6779 0.019 Uiso 1 1 calc R
C45 C 0.19328(13) 0.48257(10) 0.73335(7) 0.0155(3) Uani 1 1 d .
C46 C 0.45785(13) 0.75550(11) -0.07437(8) 0.0203(3) Uani 1 1 d .
H46A H 0.4481 0.7264 -0.1234 0.030 Uiso 1 1 calc R
H46B H 0.5390 0.7808 -0.0697 0.030 Uiso 1 1 calc R
H46C H 0.3983 0.8037 -0.0697 0.030 Uiso 1 1 calc R
C47 C 0.43976(12) 0.68816(11) -0.01418(8) 0.0164(3) Uani 1 1 d .
C48 C 0.44116(12) 0.59854(11) -0.02330(8) 0.0178(3) Uani 1 1 d .
H48 H 0.4558 0.5743 -0.0715 0.021 Uiso 1 1 calc R
C49 C 0.42095(12) 0.53857(10) 0.03825(8) 0.0161(3) Uani 1 1 d .
C50 C 0.40044(11) 0.58216(10) 0.11001(7) 0.0134(3) Uani 1 1 d .
C51 C 0.37699(12) 0.53159(10) 0.17528(7) 0.0139(3) Uani 1 1 d .
C52 C 0.35921(11) 0.57365(10) 0.24414(7) 0.0133(3) Uani 1 1 d .
C53 C 0.33049(13) 0.51529(10) 0.31155(7) 0.0143(3) Uani 1 1 d .
H53 H 0.2485 0.4884 0.3049 0.017 Uiso 1 1 calc R
C54 C 0.33690(11) 0.56672(9) 0.38425(7) 0.0128(3) Uani 1 1 d .
C55 C 0.34878(12) 0.66513(10) 0.38778(7) 0.0135(3) Uani 1 1 d .
C56 C 0.39463(14) 0.77255(11) 0.48082(8) 0.0216(3) Uani 1 1 d .
H56A H 0.3721 0.7893 0.5318 0.032 Uiso 1 1 calc R
H56B H 0.3928 0.8260 0.4487 0.032 Uiso 1 1 calc R
H56C H 0.4760 0.7471 0.4817 0.032 Uiso 1 1 calc R
C57 C 0.34576(12) 0.71907(10) 0.31667(8) 0.0142(3) Uani 1 1 d .
C58 C 0.36542(12) 0.66793(10) 0.24586(7) 0.0132(3) Uani 1 1 d .
C59 C 0.38621(12) 0.71989(10) 0.18236(8) 0.0146(3) Uani 1 1 d .
H59 H 0.3886 0.7836 0.1851 0.018 Uiso 1 1 calc R
C60 C 0.40317(12) 0.67575(10) 0.11539(7) 0.0139(3) Uani 1 1 d .
C61 C 0.5232(2) 0.1973(2) 0.28767(18) 0.0714(10) Uani 1 1 d .
H61A H 0.4874 0.1456 0.2617 0.107 Uiso 1 1 calc R
H61B H 0.4960 0.1985 0.3396 0.107 Uiso 1 1 calc R
H61C H 0.6111 0.1923 0.2871 0.107 Uiso 1 1 calc R
C62 C 0.67576(16) 0.46797(13) 0.19944(11) 0.0329(4) Uani 1 1 d .
H62A H 0.6215 0.4966 0.2350 0.049 Uiso 1 1 calc R
H62B H 0.6408 0.4719 0.1488 0.049 Uiso 1 1 calc R
H62C H 0.7538 0.4987 0.2008 0.049 Uiso 1 1 calc R
C63 C 0.90136(18) 0.27049(15) 0.34114(11) 0.0388(4) Uani 1 1 d .
H63A H 0.9757 0.2691 0.3714 0.058 Uiso 1 1 calc R
H63B H 0.8936 0.2143 0.3129 0.058 Uiso 1 1 calc R
H63C H 0.8322 0.2773 0.3740 0.058 Uiso 1 1 calc R
C64 C 1.05282(18) 0.46131(13) 0.15435(11) 0.0340(4) Uani 1 1 d .
H64A H 1.0110 0.5117 0.1778 0.051 Uiso 1 1 calc R
H64B H 0.9957 0.4270 0.1233 0.051 Uiso 1 1 calc R
H64C H 1.1175 0.4843 0.1230 0.051 Uiso 1 1 calc R

loop_
_atom_site_aniso_label
_atom_site_aniso_U_11
_atom_site_aniso_U_22
_atom_site_aniso_U_33
_atom_site_aniso_U_23
_atom_site_aniso_U_13
_atom_site_aniso_U_12
O1 0.0172(5) 0.0123(5) 0.0134(4) 0.0017(4) -0.0011(3) 0.0009(4)
O2 0.0283(5) 0.0109(5) 0.0164(5) -0.0010(4) -0.0016(4) 0.0011(4)
O3 0.0252(5) 0.0112(5) 0.0137(4) 0.0003(4) -0.0024(4) 0.0015(4)
O4 0.0181(5) 0.0108(5) 0.0165(4) 0.0016(4) 0.0000(4) -0.0026(4)
O5 0.0120(4) 0.0141(5) 0.0183(4) 0.0003(4) 0.0001(3) 0.0021(4)
O6 0.0222(5) 0.0149(5) 0.0147(4) -0.0031(4) -0.0009(4) 0.0006(4)
O7 0.0368(6) 0.0134(6) 0.0197(5) 0.0010(4) -0.0039(4) -0.0060(4)
O8 0.0159(5) 0.0214(5) 0.0126(4) 0.0003(4) -0.0022(4) 0.0011(4)
O9 0.0165(5) 0.0292(6) 0.0179(5) 0.0020(4) 0.0019(4) 0.0034(4)
O10 0.0125(5) 0.0263(6) 0.0159(5) 0.0019(4) 0.0015(4) 0.0031(4)
O11 0.0136(5) 0.0225(6) 0.0167(5) 0.0010(4) -0.0002(4) -0.0048(4)
O12 0.0144(4) 0.0125(5) 0.0158(4) -0.0013(4) -0.0013(3) 0.0012(4)
O13 0.0139(4) 0.0186(5) 0.0158(4) 0.0013(4) 0.0023(4) -0.0006(4)
O14 0.0140(5) 0.0477(8) 0.0203(5) 0.0026(5) -0.0026(4) -0.0065(5)
O15 0.0215(5) 0.0194(6) 0.0133(5) 0.0021(4) 0.0045(4) 0.0002(4)
O16 0.0201(5) 0.0314(7) 0.0184(5) 0.0023(4) -0.0034(4) 0.0009(4)
O17 0.0124(5) 0.0315(6) 0.0155(5) 0.0038(4) -0.0012(4) 0.0010(4)
O18 0.0159(5) 0.0162(5) 0.0178(5) -0.0006(4) 0.0003(4) 0.0048(4)
O19 0.0124(4) 0.0112(5) 0.0181(4) -0.0004(4) 0.0008(3) -0.0009(4)
O20 0.0139(4) 0.0149(5) 0.0163(4) 0.0021(4) -0.0035(3) -0.0004(4)
O21 0.0165(5) 0.0451(8) 0.0211(5) 0.0066(5) 0.0040(4) 0.0118(5)
O22 0.0167(5) 0.0163(5) 0.0142(5) 0.0037(4) 0.0002(4) -0.0014(4)
O23 0.0345(6) 0.0167(6) 0.0160(5) -0.0021(4) 0.0013(4) -0.0001(4)
O24 0.0262(5) 0.0110(5) 0.0126(4) -0.0008(4) 0.0010(4) -0.0025(4)
O25 0.0328(6) 0.0129(5) 0.0165(5) -0.0014(4) -0.0017(4) 0.0076(4)
O26 0.0109(4) 0.0124(5) 0.0180(4) 0.0006(4) -0.0013(3) -0.0002(4)
O27 0.0174(5) 0.0150(5) 0.0143(4) -0.0044(4) 0.0008(4) -0.0018(4)
O28 0.0321(6) 0.0132(6) 0.0213(5) -0.0002(4) 0.0021(4) 0.0044(4)
O29 0.0220(5) 0.0275(6) 0.0242(5) -0.0034(5) -0.0032(4) -0.0010(5)
O30 0.0236(6) 0.0310(7) 0.0502(8) 0.0053(6) -0.0023(5) -0.0012(5)
O31 0.0263(6) 0.0386(8) 0.0442(7) 0.0109(6) -0.0054(5) -0.0042(6)
O32 0.0302(6) 0.0205(6) 0.0250(6) 0.0046(4) -0.0035(5) 0.0019(5)
C1 0.0198(7) 0.0177(8) 0.0146(6) 0.0027(5) -0.0007(5) 0.0026(5)
C2 0.0107(6) 0.0179(7) 0.0143(6) 0.0008(5) 0.0000(5) 0.0015(5)
C3 0.0156(6) 0.0175(8) 0.0128(6) 0.0003(5) -0.0004(5) 0.0013(5)
C4 0.0135(6) 0.0151(8) 0.0156(6) -0.0001(5) 0.0018(5) 0.0009(5)
C5 0.0112(6) 0.0143(7) 0.0140(6) -0.0001(5) 0.0009(5) 0.0005(5)
C6 0.0121(6) 0.0119(7) 0.0167(6) 0.0002(5) 0.0002(5) -0.0002(5)
C7 0.0111(6) 0.0129(7) 0.0156(6) 0.0006(5) 0.0000(5) 0.0002(5)
C8 0.0138(6) 0.0104(7) 0.0140(6) -0.0007(5) -0.0013(5) -0.0017(5)
C9 0.0109(6) 0.0137(7) 0.0146(6) 0.0008(5) -0.0003(5) 0.0007(5)
C10 0.0142(6) 0.0137(7) 0.0148(6) -0.0017(5) -0.0004(5) 0.0000(5)
C11 0.0371(9) 0.0203(9) 0.0233(8) -0.0084(6) 0.0025(6) 0.0062(7)
C12 0.0147(6) 0.0129(7) 0.0178(7) 0.0006(5) -0.0013(5) -0.0004(5)
C13 0.0120(6) 0.0127(7) 0.0149(6) -0.0003(5) 0.0002(5) 0.0001(5)
C14 0.0148(6) 0.0109(7) 0.0166(6) 0.0009(5) 0.0014(5) 0.0004(5)
C15 0.0100(6) 0.0145(7) 0.0145(6) 0.0022(5) 0.0010(5) 0.0015(5)
C16 0.0231(7) 0.0228(8) 0.0160(7) 0.0007(6) -0.0031(6) 0.0008(6)
C17 0.0226(7) 0.0125(7) 0.0149(6) -0.0020(5) -0.0002(5) 0.0000(5)
C18 0.0226(7) 0.0136(7) 0.0141(6) -0.0005(5) 0.0025(5) 0.0016(5)
C19 0.0181(6) 0.0124(7) 0.0162(6) -0.0023(5) 0.0014(5) -0.0001(5)
C20 0.0169(6) 0.0126(7) 0.0145(6) -0.0012(5) -0.0001(5) -0.0002(5)
C21 0.0144(6) 0.0134(7) 0.0171(6) -0.0025(5) -0.0017(5) 0.0005(5)
C22 0.0147(6) 0.0120(7) 0.0140(6) -0.0014(5) -0.0022(5) 0.0001(5)
C23 0.0115(6) 0.0149(7) 0.0144(6) 0.0008(5) -0.0026(5) 0.0009(5)
C24 0.0128(6) 0.0109(7) 0.0147(6) -0.0011(5) -0.0020(5) -0.0008(5)
C25 0.0144(6) 0.0128(7) 0.0147(6) -0.0009(5) 0.0009(5) -0.0004(5)
C26 0.0170(7) 0.0351(10) 0.0220(7) -0.0010(6) 0.0050(6) 0.0058(6)
C27 0.0149(6) 0.0167(7) 0.0161(6) 0.0011(5) -0.0017(5) -0.0008(5)
C28 0.0155(6) 0.0116(7) 0.0149(6) -0.0022(5) -0.0006(5) 0.0002(5)
C29 0.0141(6) 0.0161(7) 0.0165(6) -0.0009(5) -0.0017(5) 0.0007(5)
C30 0.0182(6) 0.0132(7) 0.0131(6) -0.0017(5) -0.0031(5) 0.0016(5)
C31 0.0324(8) 0.0198(8) 0.0166(7) 0.0041(6) 0.0063(6) 0.0037(6)
C32 0.0271(7) 0.0111(7) 0.0159(6) -0.0003(5) 0.0011(5) 0.0007(6)
C33 0.0264(7) 0.0157(7) 0.0128(6) -0.0007(5) -0.0013(5) -0.0016(6)
C34 0.0204(7) 0.0150(7) 0.0165(6) -0.0001(5) -0.0013(5) -0.0021(5)
C35 0.0190(7) 0.0148(7) 0.0140(6) -0.0013(5) -0.0001(5) -0.0010(5)
C36 0.0156(6) 0.0141(7) 0.0175(6) 0.0007(5) 0.0000(5) -0.0003(5)
C37 0.0154(6) 0.0122(7) 0.0143(6) -0.0004(5) 0.0000(5) -0.0013(5)
C38 0.0123(6) 0.0133(7) 0.0141(6) 0.0005(5) 0.0010(5) 0.0013(5)
C39 0.0138(6) 0.0104(7) 0.0133(6) -0.0014(5) 0.0007(5) -0.0013(5)
C40 0.0146(6) 0.0098(7) 0.0162(6) -0.0004(5) -0.0012(5) -0.0007(5)
C41 0.0164(7) 0.0225(8) 0.0232(7) 0.0015(6) -0.0061(5) -0.0025(6)
C42 0.0152(6) 0.0159(7) 0.0164(6) 0.0010(5) 0.0004(5) -0.0001(5)
C43 0.0164(7) 0.0123(7) 0.0156(6) -0.0008(5) 0.0001(5) 0.0006(5)
C44 0.0143(6) 0.0153(7) 0.0176(6) -0.0002(5) 0.0022(5) 0.0009(5)
C45 0.0198(7) 0.0126(7) 0.0142(6) -0.0004(5) 0.0046(5) -0.0014(5)
C46 0.0197(7) 0.0243(9) 0.0169(7) 0.0055(6) -0.0017(5) -0.0037(6)
C47 0.0123(6) 0.0228(8) 0.0141(6) 0.0027(5) -0.0012(5) -0.0025(5)
C48 0.0172(6) 0.0225(8) 0.0139(6) 0.0006(5) 0.0009(5) -0.0020(6)
C49 0.0151(6) 0.0187(8) 0.0144(6) 0.0005(5) -0.0011(5) 0.0004(5)
C50 0.0109(6) 0.0150(7) 0.0143(6) -0.0002(5) -0.0002(5) -0.0009(5)
C51 0.0140(6) 0.0116(7) 0.0161(6) 0.0012(5) -0.0015(5) -0.0009(5)
C52 0.0105(6) 0.0146(7) 0.0148(6) 0.0006(5) -0.0012(5) -0.0003(5)
C53 0.0180(6) 0.0113(7) 0.0136(6) -0.0003(5) -0.0005(5) -0.0001(5)
C54 0.0104(6) 0.0142(7) 0.0138(6) 0.0004(5) -0.0013(5) -0.0008(5)
C55 0.0129(6) 0.0132(7) 0.0145(6) -0.0022(5) 0.0010(5) 0.0015(5)
C56 0.0233(7) 0.0186(8) 0.0227(7) -0.0088(6) -0.0027(6) -0.0028(6)
C57 0.0116(6) 0.0135(7) 0.0175(7) -0.0004(5) -0.0008(5) -0.0011(5)
C58 0.0111(6) 0.0128(7) 0.0155(6) 0.0001(5) -0.0013(5) 0.0002(5)
C59 0.0128(6) 0.0122(7) 0.0188(7) 0.0012(5) -0.0011(5) -0.0005(5)
C60 0.0115(6) 0.0148(7) 0.0154(6) 0.0052(5) -0.0012(5) -0.0004(5)
C61 0.0292(11) 0.087(2) 0.097(2) 0.0667(18) -0.0138(12) -0.0107(12)
C62 0.0251(8) 0.0335(10) 0.0401(10) 0.0043(8) -0.0007(7) 0.0002(7)
C63 0.0326(9) 0.0400(12) 0.0440(10) 0.0124(9) 0.0040(8) 0.0037(8)
C64 0.0369(10) 0.0275(10) 0.0376(9) 0.0093(7) -0.0074(8) 0.0070(7)

loop_
_atom_type_symbol
_atom_type_description
_atom_type_scat_dispersion_real
_atom_type_scat_dispersion_imag
_atom_type_scat_source
C C 0.0181 0.0091 'International Tables Vol C Tables 4.2.6.8 and 6.1.1.4'
H H 0.0000 0.0000 'International Tables Vol C Tables 4.2.6.8 and 6.1.1.4'
O O 0.0492 0.0322 'International Tables Vol C Tables 4.2.6.8 and 6.1.1.4'

loop_
_geom_angle_atom_site_label_1
_geom_angle_atom_site_label_2
_geom_angle_atom_site_label_3
_geom_angle
C2 O1 C15 119.44(11)
C10 O5 C9 61.66(9)
C10 O6 C11 113.82(11)
C17 O8 C30 119.27(11)
C25 O12 C24 61.61(9)
C25 O13 C26 114.17(11)
C32 O15 C45 119.16(11)
C40 O19 C39 61.30(8)
C40 O20 C41 113.57(11)
C47 O22 C60 119.17(12)
C55 O26 C54 61.40(9)
C55 O27 C56 113.27(11)
C3 C2 O1 122.86(13)
C3 C2 C1 124.95(13)
O1 C2 C1 112.19(12)
C2 C3 C4 121.10(13)
O2 C4 C3 123.08(13)
O2 C4 C5 121.24(13)
C3 C4 C5 115.68(13)
C15 C5 C6 118.68(12)
C15 C5 C4 119.63(13)
C6 C5 C4 121.69(13)
O3 C6 C7 119.45(12)
O3 C6 C5 119.79(12)
C7 C6 C5 120.76(13)
C6 C7 C13 117.60(12)
C6 C7 C8 118.86(12)
C13 C7 C8 123.49(12)
O4 C8 C9 105.33(10)
O4 C8 C7 111.13(11)
C9 C8 C7 113.27(12)
O5 C9 C10 59.15(9)
O5 C9 C8 113.25(11)
C10 C9 C8 122.41(12)
O5 C9 C24 116.08(11)
C10 C9 C24 115.53(12)
C8 C9 C24 117.02(12)
O6 C10 O5 115.96(11)
O6 C10 C9 117.36(12)
O5 C10 C9 59.19(8)
O6 C10 C12 117.10(12)
O5 C10 C12 115.31(11)
C9 C10 C12 118.99(12)
O7 C12 C13 122.70(13)
O7 C12 C10 120.78(13)
C13 C12 C10 116.46(12)
C14 C13 C7 122.78(13)
C14 C13 C12 115.96(12)
C7 C13 C12 121.23(12)
C15 C14 C13 117.88(13)
O1 C15 C14 116.73(12)
O1 C15 C5 121.13(12)
C14 C15 C5 122.14(13)
C18 C17 O8 123.09(13)
C18 C17 C16 125.21(13)
O8 C17 C16 111.70(12)
C17 C18 C19 121.67(13)
O9 C19 C18 124.37(13)
O9 C19 C20 120.87(12)
C18 C19 C20 114.77(12)
C30 C20 C21 118.78(12)
C30 C20 C19 120.05(12)
C21 C20 C19 121.15(12)
O10 C21 C22 118.76(12)
O10 C21 C20 120.04(12)
C22 C21 C20 121.20(13)
C21 C22 C28 117.69(12)
C21 C22 C23 117.28(12)
C28 C22 C23 125.02(12)
O11 C23 C24 104.51(11)
O11 C23 C22 110.35(11)
C24 C23 C22 113.84(11)
O12 C24 C25 58.92(8)
O12 C24 C23 113.88(11)
C25 C24 C23 121.35(11)
O12 C24 C9 114.89(11)
C25 C24 C9 115.22(11)
C23 C24 C9 118.30(11)
O13 C25 O12 116.74(11)
O13 C25 C24 116.74(11)
O12 C25 C24 59.46(9)
O13 C25 C27 117.28(12)
O12 C25 C27 113.12(12)
C24 C25 C27 120.30(11)
O14 C27 C28 122.67(13)
O14 C27 C25 120.34(12)
C28 C27 C25 116.98(12)
C29 C28 C22 122.52(12)
C29 C28 C27 117.49(12)
C22 C28 C27 119.97(12)
C30 C29 C28 118.06(13)
O8 C30 C29 117.39(12)
O8 C30 C20 121.07(12)
C29 C30 C20 121.54(12)
C33 C32 O15 123.17(13)
C33 C32 C31 125.04(13)
O15 C32 C31 111.77(13)
C32 C33 C34 121.42(13)
O16 C34 C33 123.36(13)
O16 C34 C35 121.90(13)
C33 C34 C35 114.74(13)
C45 C35 C36 118.71(13)
C45 C35 C34 120.16(12)
C36 C35 C34 121.13(13)
O17 C36 C37 118.84(12)
O17 C36 C35 120.42(12)
C37 C36 C35 120.73(13)
C36 C37 C43 118.20(12)
C36 C37 C38 117.29(12)
C43 C37 C38 124.50(12)
O18 C38 C39 108.12(11)
O18 C38 C37 111.26(11)
C39 C38 C37 113.93(11)
O19 C39 C40 59.09(8)
O19 C39 C38 111.93(11)
C40 C39 C38 122.65(11)
O19 C39 C54 115.94(11)
C40 C39 C54 115.34(11)
C38 C39 C54 117.68(11)
O20 C40 O19 115.41(11)
O20 C40 C39 117.26(11)
O19 C40 C39 59.61(8)
O20 C40 C42 117.25(11)
O19 C40 C42 114.61(11)
C39 C40 C42 119.60(11)
O21 C42 C43 122.54(13)
O21 C42 C40 120.19(13)
C43 C42 C40 117.23(12)
C44 C43 C37 122.19(13)
C44 C43 C42 116.61(12)
C37 C43 C42 121.15(12)
C45 C44 C43 118.13(13)
O15 C45 C44 116.89(12)
O15 C45 C35 121.21(12)
C44 C45 C35 121.90(12)
C48 C47 O22 122.97(13)
C48 C47 C46 125.46(13)
O22 C47 C46 111.56(13)
C47 C48 C49 121.47(13)
O23 C49 C48 123.50(13)
O23 C49 C50 121.38(13)
C48 C49 C50 115.11(13)
C60 C50 C51 118.57(12)
C60 C50 C49 120.06(12)
C51 C50 C49 121.36(13)
O24 C51 C52 119.48(12)
O24 C51 C50 119.39(12)
C52 C51 C50 121.12(13)
C51 C52 C58 117.35(12)
C51 C52 C53 118.33(12)
C58 C52 C53 124.29(12)
O25 C53 C54 102.80(10)
O25 C53 C52 112.38(11)
C54 C53 C52 112.54(12)
O26 C54 C55 59.24(8)
O26 C54 C53 112.44(10)
C55 C54 C53 123.03(12)
O26 C54 C39 114.96(10)
C55 C54 C39 113.81(11)
C53 C54 C39 118.69(12)
O27 C55 O26 115.49(11)
O27 C55 C54 116.93(12)
O26 C55 C54 59.36(8)
O27 C55 C57 117.44(12)
O26 C55 C57 114.66(11)
C54 C55 C57 119.67(12)
O28 C57 C58 122.64(13)
O28 C57 C55 121.17(13)
C58 C57 C55 116.16(12)
C59 C58 C52 123.00(13)
C59 C58 C57 115.68(13)
C52 C58 C57 121.29(12)
C60 C59 C58 117.84(13)
O22 C60 C59 116.73(13)
O22 C60 C50 121.17(12)
C59 C60 C50 122.09(12)

loop_
_geom_bond_atom_site_label_1
_geom_bond_atom_site_label_2
_geom_bond_distance
O1 C2 1.3591(17)
O1 C15 1.3718(16)
O2 C4 1.2579(19)
O3 C6 1.3501(18)
O4 C8 1.4278(16)
O5 C10 1.4401(16)
O5 C9 1.4407(16)
O6 C10 1.3686(16)
O6 C11 1.4455(19)
O7 C12 1.2048(19)
O8 C17 1.3618(17)
O8 C30 1.3715(16)
O9 C19 1.2468(18)
O10 C21 1.3548(17)
O11 C23 1.4248(17)
O12 C25 1.4381(17)
O12 C24 1.4462(17)
O13 C25 1.3670(16)
O13 C26 1.4460(18)
O14 C27 1.2106(18)
O15 C32 1.3624(18)
O15 C45 1.3751(16)
O16 C34 1.2445(18)
O17 C36 1.3414(17)
O18 C38 1.4209(17)
O19 C40 1.4421(17)
O19 C39 1.4498(16)
O20 C40 1.3693(16)
O20 C41 1.4418(17)
O21 C42 1.2105(18)
O22 C47 1.3663(17)
O22 C60 1.3725(16)
O23 C49 1.2500(19)
O24 C51 1.3494(17)
O25 C53 1.4243(17)
O26 C55 1.4406(16)
O26 C54 1.4424(15)
O27 C55 1.3697(16)
O27 C56 1.4501(17)
O28 C57 1.2045(18)
O29 C61 1.404(3)
O30 C62 1.420(2)
O31 C63 1.410(2)
O32 C64 1.4133(19)
C1 C2 1.4892(19)
C2 C3 1.344(2)
C3 C4 1.4322(19)
C4 C5 1.4524(18)
C5 C15 1.394(2)
C5 C6 1.4167(18)
C6 C7 1.3973(19)
C7 C13 1.408(2)
C7 C8 1.5194(18)
C8 C9 1.5158(18)
C9 C10 1.476(2)
C9 C24 1.5189(18)
C10 C12 1.5064(19)
C12 C13 1.4924(18)
C13 C14 1.3924(19)
C14 C15 1.3827(19)
C16 C17 1.4852(19)
C17 C18 1.351(2)
C18 C19 1.428(2)
C19 C20 1.4700(19)
C20 C30 1.3994(19)
C20 C21 1.4062(19)
C21 C22 1.3931(19)
C22 C28 1.4039(19)
C22 C23 1.5170(18)
C23 C24 1.5105(18)
C24 C25 1.4772(18)
C25 C27 1.5075(19)
C27 C28 1.4916(19)
C28 C29 1.3946(19)
C29 C30 1.387(2)
C31 C32 1.4897(19)
C32 C33 1.352(2)
C33 C34 1.4390(19)
C34 C35 1.4656(19)
C35 C45 1.399(2)
C35 C36 1.4127(19)
C36 C37 1.3981(19)
C37 C43 1.4051(19)
C37 C38 1.5130(18)
C38 C39 1.5096(18)
C39 C40 1.4743(18)
C39 C54 1.5159(18)
C40 C42 1.5077(18)
C42 C43 1.4927(19)
C43 C44 1.3968(19)
C44 C45 1.387(2)
C46 C47 1.4854(19)
C47 C48 1.344(2)
C48 C49 1.436(2)
C49 C50 1.4571(19)
C50 C60 1.397(2)
C50 C51 1.4147(19)
C51 C52 1.3963(19)
C52 C58 1.405(2)
C52 C53 1.5219(18)
C53 C54 1.5074(18)
C54 C55 1.472(2)
C55 C57 1.5020(19)
C57 C58 1.4944(19)
C58 C59 1.3946(19)
C59 C60 1.380(2)

loop_
_geom_hbond_atom_site_label_D
_geom_hbond_atom_site_label_H
_geom_hbond_atom_site_label_A
_geom_hbond_distance_DH
_geom_hbond_distance_HA
_geom_hbond_distance_DA
_geom_hbond_angle_DHA
_geom_hbond_site_symmetry_A
O3 H3 O2 0.85(1) 1.77(1) 2.571(1) 155(2) .
O4 H4 O32 0.85(1) 1.98(1) 2.800(2) 16(2) 1_455
O10 H10 O9 0.85(1) 1.78(1) 2.554(1) 152(2) .
O11 H11 O10 0.85(1) 2.07(2) 2.747(1) 136.2(18) .
O17 H17 O16 0.84(1) 1.81(1) 2.586(1) 152(2) .
O18 H18 O2 0.85(1) 2.03(1) 2.862(2) 166(2) .
O24 H24 O23 0.85(1) 1.73(1) 2.554(1) 161(2) .
O25 H25 O29 0.84(1) 2.24(2) 2.935(2) 140(2) .
O29 H29 O4 0.85(1) 1.95(1) 2.797(2) 173(2) .
O30 H30 O29 0.85(1) 1.98(2) 2.779(2) 157(3) .
O31 H31 O30 0.85(1) 1.87(1) 2.718(2) 176(3) .
O32 H32 O31 0.82(1) 1.99(1) 2.790(2) 166(2) .
